data_4511020
loop_
_publ_author_name
'Klinger, Markus'
'Tolbod, Lars Poulsen'
'Gothelf, Kurt V.'
'Ogilby, Peter R.'

_publ_section_title
;
 Effect of polymer cross-links on oxygen diffusion in glassy PMMA films.
;
_journal_issue 3
_journal_name_full 'ACS applied materials &amp; interfaces'
_journal_page_first 661
_journal_page_last 667
_journal_paper_doi 10.1021/am800197j
_journal_volume 1
_journal_year 2009
_chemical_formula_moiety 'C20 H20 O6'
_chemical_formula_sum 'C20 H20 O6'
_chemical_formula_weight 356.36
_space_group_IT_number 2
_symmetry_cell_setting triclinic
_symmetry_Int_Tables_number 2
_symmetry_space_group_name_Hall '-P 1'
_symmetry_space_group_name_H-M 'P -1'
_audit_creation_date 2006-07-19T09:12:11-00:00
_audit_creation_method 'WinGX routine CIF_UPDATE'
_cell_angle_alpha 89.601(5)
_cell_angle_beta 84.818(5)
_cell_angle_gamma 72.954(4)
_cell_formula_units_Z 1
_cell_length_a 5.4015(4)
_cell_length_b 8.1001(6)
_cell_length_c 10.5161(7)
_cell_measurement_reflns_used 1564
_cell_measurement_temperature 100(2)
_cell_measurement_theta_max 28.46
_cell_measurement_theta_min 2.63
_cell_volume 438.01(6)
_computing_cell_refinement 'Saint+ (Bruker-Nonius, 2006)'
_computing_data_collection 'Apex2 (Bruker-Nonius, 2006)'
_computing_data_reduction 'Saint+ (Bruker-Nonius, 2006)'
_computing_molecular_graphics 'Ortep-3 for Windows (Farrugia, 1997)'
_computing_publication_material 'WinGX publication routines (Farrugia, 1999)'
_computing_structure_refinement 'SHELXL-97 (Sheldrick, 1997)'
_computing_structure_solution 'SHELXS-97 (Sheldrick, 1997)'
_diffrn_ambient_temperature 100(2)
_diffrn_detector_area_resol_mean 83.33
_diffrn_measured_fraction_theta_full 0.99
_diffrn_measured_fraction_theta_max 0.99
_diffrn_measurement_device_type 'Bruker X8 APEX-II diffractometer'
_diffrn_measurement_method '\f-scans and \w-scans'
_diffrn_radiation_monochromator graphite
_diffrn_radiation_probe x-ray
_diffrn_radiation_type MoK\a
_diffrn_radiation_wavelength 0.71073
_diffrn_reflns_av_R_equivalents 0.0413
_diffrn_reflns_limit_h_max 7
_diffrn_reflns_limit_h_min -6
_diffrn_reflns_limit_k_max 11
_diffrn_reflns_limit_k_min -11
_diffrn_reflns_limit_l_max 14
_diffrn_reflns_limit_l_min -14
_diffrn_reflns_number 6979
_diffrn_reflns_theta_full 29.32
_diffrn_reflns_theta_max 29.32
_diffrn_reflns_theta_min 1.94
_diffrn_source 'fine-focus sealed tube'
_diffrn_standards_number 0
_exptl_absorpt_coefficient_mu 0.1
_exptl_absorpt_correction_type none
_exptl_crystal_colour white
_exptl_crystal_density_diffrn 1.351
_exptl_crystal_density_method 'not measured'
_exptl_crystal_description block
_exptl_crystal_F_000 188
_exptl_crystal_size_max 0.3
_exptl_crystal_size_mid 0.12
_exptl_crystal_size_min 0.1
_refine_diff_density_max 0.31
_refine_diff_density_min -0.231
_refine_diff_density_rms 0.054
_refine_ls_extinction_method none
_refine_ls_goodness_of_fit_ref 1.021
_refine_ls_hydrogen_treatment constr
_refine_ls_matrix_type full
_refine_ls_number_parameters 120
_refine_ls_number_reflns 2383
_refine_ls_number_restraints 0
_refine_ls_restrained_S_all 1.021
_refine_ls_R_factor_all 0.0912
_refine_ls_R_factor_gt 0.0539
_refine_ls_shift/su_max 0
_refine_ls_shift/su_mean 0
_refine_ls_structure_factor_coef Fsqd
_refine_ls_weighting_details 'calc w=1/[\s^2^(Fo^2^)+(0.0565P)^2^+0.0572P] where P=(Fo^2^+2Fc^2^)/3'
_refine_ls_weighting_scheme calc
_refine_ls_wR_factor_ref 0.1263
_reflns_number_gt 1611
_reflns_number_total 2383
_reflns_threshold_expression >2sigma(I)
_cod_data_source_file am800197j_si_002.cif
_cod_data_source_block 06jo0028_0m
_cod_database_code 4511020

loop_
_symmetry_equiv_pos_as_xyz
'x, y, z'
'-x, -y, -z'

loop_
_atom_site_label
_atom_site_type_symbol
_atom_site_fract_x
_atom_site_fract_y
_atom_site_fract_z
_atom_site_U_iso_or_equiv
_atom_site_adp_type
_atom_site_occupancy
_atom_site_calc_flag
_atom_site_refinement_flags
C1 C 0.0676(3) 1.0253(2) 1.09305(15) 0.0201(3) Uani 1 d .
H1 H 0.1226 1.1319 1.1022 0.024 Uiso 1 calc R
C2 C 0.1772(3) 0.7402(2) 1.44105(15) 0.0223(4) Uani 1 d .
C3 C 0.0191(3) 0.7046(2) 1.35532(16) 0.0254(4) Uani 1 d .
H3 H -0.0633 0.6171 1.373 0.03 Uiso 1 calc R
C4 C 0.0997(3) 0.9259(2) 1.21490(15) 0.0198(3) Uani 1 d .
C5 C 0.2553(3) 0.9595(2) 1.30296(15) 0.0236(4) Uani 1 d .
H5 H 0.3364 1.0477 1.286 0.028 Uiso 1 calc R
C6 C -0.0194(3) 0.7968(2) 1.24342(16) 0.0238(4) Uani 1 d .
H6 H -0.1286 0.7716 1.1852 0.029 Uiso 1 calc R
C7 C 0.1991(3) 0.9276(2) 0.96270(15) 0.0195(3) Uani 1 d .
H7 H 0.3182 0.9869 0.9167 0.023 Uiso 1 calc R
C8 C 0.2969(3) 0.8683(2) 1.41530(16) 0.0261(4) Uani 1 d .
H8 H 0.4058 0.8934 1.4738 0.031 Uiso 1 calc R
C9 C 0.3309(3) 0.7384(2) 0.97513(14) 0.0193(3) Uani 1 d .
C10 C 0.3772(4) 0.6701(2) 1.63629(16) 0.0337(5) Uani 1 d .
H10A H 0.5494 0.655 1.591 0.05 Uiso 1 calc R
H10B H 0.3909 0.5866 1.7051 0.05 Uiso 1 calc R
H10C H 0.3099 0.7876 1.6726 0.05 Uiso 1 calc R
O1 O 0.2246(2) 0.62698(15) 0.95954(11) 0.0248(3) Uani 1 d .
O2 O 0.5691(2) 0.70702(15) 1.00763(12) 0.0272(3) Uani 1 d .
H2 H 0.6298 0.6013 1.0218 0.041 Uiso 1 calc R
O3 O 0.2044(2) 0.64281(16) 1.54907(11) 0.0305(3) Uani 1 d .

loop_
_atom_site_aniso_label
_atom_site_aniso_U_11
_atom_site_aniso_U_22
_atom_site_aniso_U_33
_atom_site_aniso_U_23
_atom_site_aniso_U_13
_atom_site_aniso_U_12
C1 0.0210(8) 0.0152(8) 0.0216(8) 0.0024(6) -0.0044(6) -0.0009(6)
C2 0.0250(9) 0.0197(8) 0.0191(8) 0.0030(6) -0.0026(6) -0.0016(6)
C3 0.0270(9) 0.0225(9) 0.0286(9) 0.0068(7) -0.0053(7) -0.0095(7)
C4 0.0207(8) 0.0145(8) 0.0206(8) 0.0020(6) -0.0025(6) 0.0006(6)
C5 0.0261(9) 0.0195(9) 0.0263(8) 0.0033(7) -0.0055(7) -0.0078(7)
C6 0.0214(8) 0.0240(9) 0.0258(8) 0.0021(7) -0.0096(6) -0.0043(7)
C7 0.0201(8) 0.0151(8) 0.0215(8) 0.0044(6) -0.0029(6) -0.0020(6)
C8 0.0296(9) 0.0262(9) 0.0245(8) 0.0021(7) -0.0110(7) -0.0084(7)
C9 0.0211(8) 0.0188(8) 0.0151(7) 0.0023(6) -0.0027(6) -0.0011(6)
C10 0.0443(11) 0.0306(10) 0.0224(9) 0.0010(7) -0.0115(8) -0.0028(8)
O1 0.0244(6) 0.0181(6) 0.0295(6) 0.0034(5) -0.0088(5) -0.0010(5)
O2 0.0211(6) 0.0165(6) 0.0413(7) 0.0068(5) -0.0084(5) 0.0002(5)
O3 0.0425(8) 0.0293(7) 0.0205(6) 0.0080(5) -0.0094(5) -0.0102(6)

loop_
_atom_type_symbol
_atom_type_description
_atom_type_scat_dispersion_real
_atom_type_scat_dispersion_imag
_atom_type_scat_source
C C 0.0033 0.0016 'International Tables Vol C Tables 4.2.6.8 and 6.1.1.4'
H H 0 0 'International Tables Vol C Tables 4.2.6.8 and 6.1.1.4'
O O 0.0106 0.006 'International Tables Vol C Tables 4.2.6.8 and 6.1.1.4'

loop_
_geom_angle_atom_site_label_1
_geom_angle_atom_site_label_2
_geom_angle_atom_site_label_3
_geom_angle
_geom_angle_site_symmetry_1
_geom_angle_site_symmetry_3
C4 C1 C7 118.72(14) . 2_577
C4 C1 C7 118.62(12) . .
C7 C1 C7 89.24(11) 2_577 .
C4 C1 H1 109.6 . .
C7 C1 H1 109.6 2_577 .
C7 C1 H1 109.6 . .
O3 C2 C3 116.08(15) . .
O3 C2 C8 123.94(15) . .
C3 C2 C8 119.98(15) . .
C2 C3 C6 119.98(15) . .
C2 C3 H3 120 . .
C6 C3 H3 120 . .
C5 C4 C6 117.50(14) . .
C5 C4 C1 119.91(15) . .
C6 C4 C1 122.58(14) . .
C4 C5 C8 122.18(16) . .
C4 C5 H5 118.9 . .
C8 C5 H5 118.9 . .
C3 C6 C4 121.20(15) . .
C3 C6 H6 119.4 . .
C4 C6 H6 119.4 . .
C9 C7 C1 115.78(14) . 2_577
C9 C7 C1 114.55(13) . .
C1 C7 C1 90.76(11) 2_577 .
C9 C7 H7 111.4 . .
C1 C7 H7 111.4 2_577 .
C1 C7 H7 111.4 . .
C2 C8 C5 119.15(16) . .
C2 C8 H8 120.4 . .
C5 C8 H8 120.4 . .
O1 C9 O2 124.18(14) . .
O1 C9 C7 123.32(14) . .
O2 C9 C7 112.48(14) . .
O3 C10 H10A 109.5 . .
O3 C10 H10B 109.5 . .
H10A C10 H10B 109.5 . .
O3 C10 H10C 109.5 . .
H10A C10 H10C 109.5 . .
H10B C10 H10C 109.5 . .
C9 O2 H2 109.5 . .
C2 O3 C10 117.43(14) . .

loop_
_geom_bond_atom_site_label_1
_geom_bond_atom_site_label_2
_geom_bond_distance
_geom_bond_site_symmetry_2
C1 C4 1.504(2) .
C1 C7 1.546(2) 2_577
C1 C7 1.587(2) .
C1 H1 1 .
C2 O3 1.3724(19) .
C2 C3 1.383(2) .
C2 C8 1.388(2) .
C3 C6 1.388(2) .
C3 H3 0.95 .
C4 C5 1.384(2) .
C4 C6 1.398(2) .
C5 C8 1.389(2) .
C5 H5 0.95 .
C6 H6 0.95 .
C7 C9 1.499(2) .
C7 C1 1.546(2) 2_577
C7 H7 1 .
C8 H8 0.95 .
C9 O1 1.2223(19) .
C9 O2 1.3131(19) .
C10 O3 1.428(2) .
C10 H10A 0.98 .
C10 H10B 0.98 .
C10 H10C 0.98 .
O2 H2 0.84 .

loop_
_geom_hbond_atom_site_label_D
_geom_hbond_atom_site_label_H
_geom_hbond_atom_site_label_A
_geom_hbond_site_symmetry_A
_geom_hbond_distance_DH
_geom_hbond_distance_HA
_geom_hbond_distance_DA
_geom_hbond_angle_DHA
O2 H2 O1 2_667 0.84 1.8 2.6400(16) 175.5

loop_
_geom_torsion_atom_site_label_1
_geom_torsion_atom_site_label_2
_geom_torsion_atom_site_label_3
_geom_torsion_atom_site_label_4
_geom_torsion
_geom_torsion_site_symmetry_1
_geom_torsion_site_symmetry_4
O3 C2 C3 C6 -179.97(14) . .
C8 C2 C3 C6 0.2(2) . .
C7 C1 C4 C5 -144.32(15) 2_577 .
C7 C1 C4 C5 109.31(17) . .
C7 C1 C4 C6 36.7(2) 2_577 .
C7 C1 C4 C6 -69.7(2) . .
C6 C4 C5 C8 0.8(2) . .
C1 C4 C5 C8 -178.26(15) . .
C2 C3 C6 C4 0.1(2) . .
C5 C4 C6 C3 -0.6(2) . .
C1 C4 C6 C3 178.43(15) . .
C4 C1 C7 C9 3.7(2) . .
C7 C1 C7 C9 -118.96(16) 2_577 .
C4 C1 C7 C1 122.71(17) . 2_577
C7 C1 C7 C1 0 2_577 2_577
O3 C2 C8 C5 -179.83(15) . .
C3 C2 C8 C5 0.0(3) . .
C4 C5 C8 C2 -0.5(3) . .
C1 C7 C9 O1 -9.7(2) 2_577 .
C1 C7 C9 O1 94.01(18) . .
C1 C7 C9 O2 171.96(13) 2_577 .
C1 C7 C9 O2 -84.35(16) . .
C3 C2 O3 C10 176.80(15) . .
C8 C2 O3 C10 -3.3(2) . .
